data_1556263
loop_
_publ_author_name
'Li, Tao'
'Yan, Xiaodong'
'Liu, Yong'
'Zhang, Wen-Da'
'Fu, Qiu-Ting'
'Zhu, Haiyan'
'Li, Zaijun'
'Gu, Zhi-Guo'

_publ_section_title
;
 A 2D covalent organic framework involving strong intramolecular hydrogen
 bonds for advanced supercapacitors
;
_journal_issue 1
_journal_name_full 'Polymer Chemistry'
_journal_page_first 47
_journal_page_last 52
_journal_paper_doi 10.1039/C9PY01623F
_journal_volume 11
_journal_year 2020
_chemical_formula_moiety 'C20 H12 N2 O2 S2'
_chemical_formula_sum 'C20 H12 N2 O2 S2'
_chemical_formula_weight 376.44
_space_group_crystal_system monoclinic
_space_group_IT_number 14
_space_group_name_Hall '-P 2ybc'
_space_group_name_H-M_alt 'P 1 21/c 1'
_atom_sites_solution_hydrogens mixed
_audit_creation_method SHELXL-2014/7
_audit_update_record
;
2018-08-08 deposited with the CCDC.	2019-11-25 downloaded from the CCDC.
;
_cell_angle_alpha 90
_cell_angle_beta 112.433(4)
_cell_angle_gamma 90
_cell_formula_units_Z 2
_cell_length_a 11.2568(12)
_cell_length_b 5.8241(7)
_cell_length_c 12.8702(17)
_cell_measurement_reflns_used 1244
_cell_measurement_temperature 173(2)
_cell_measurement_theta_max 25.11
_cell_measurement_theta_min 3.23
_cell_volume 779.93(16)
_computing_structure_refinement 'SHELXL-2014/7 (Sheldrick, 2014)'
_diffrn_ambient_temperature 173(2)
_diffrn_measured_fraction_theta_full 0.997
_diffrn_measured_fraction_theta_max 0.996
_diffrn_measurement_device_type 'PHOTON 100 CMOS detector'
_diffrn_measurement_method 'omega scan'
_diffrn_radiation_type MoK\a
_diffrn_radiation_wavelength 0.71073
_diffrn_reflns_av_R_equivalents 0.0663
_diffrn_reflns_av_unetI/netI 0.0614
_diffrn_reflns_Laue_measured_fraction_full 0.997
_diffrn_reflns_Laue_measured_fraction_max 0.996
_diffrn_reflns_limit_h_max 12
_diffrn_reflns_limit_h_min -13
_diffrn_reflns_limit_k_max 6
_diffrn_reflns_limit_k_min -7
_diffrn_reflns_limit_l_max 15
_diffrn_reflns_limit_l_min -15
_diffrn_reflns_number 4365
_diffrn_reflns_point_group_measured_fraction_full 0.997
_diffrn_reflns_point_group_measured_fraction_max 0.996
_diffrn_reflns_theta_full 25.242
_diffrn_reflns_theta_max 25.332
_diffrn_reflns_theta_min 3.425
_diffrn_source 'fine-focus sealed tube'
_exptl_absorpt_coefficient_mu 0.360
_exptl_absorpt_correction_T_max 0.7452
_exptl_absorpt_correction_T_min 0.6317
_exptl_absorpt_correction_type multi-scan
_exptl_absorpt_process_details 'SADABS (Bruker, 2014)'
_exptl_crystal_density_diffrn 1.603
_exptl_crystal_description needle
_exptl_crystal_F_000 388
_exptl_crystal_size_max 0.280
_exptl_crystal_size_mid 0.100
_exptl_crystal_size_min 0.050
_refine_diff_density_max 0.277
_refine_diff_density_min -0.317
_refine_diff_density_rms 0.067
_refine_ls_extinction_method none
_refine_ls_goodness_of_fit_ref 1.053
_refine_ls_hydrogen_treatment mixed
_refine_ls_matrix_type full
_refine_ls_number_parameters 121
_refine_ls_number_reflns 1409
_refine_ls_number_restraints 0
_refine_ls_restrained_S_all 1.053
_refine_ls_R_factor_all 0.0709
_refine_ls_R_factor_gt 0.0413
_refine_ls_shift/su_max 0.000
_refine_ls_shift/su_mean 0.000
_refine_ls_structure_factor_coef Fsqd
_refine_ls_weighting_details 'w=1/[\s^2^(Fo^2^)+(0.0218P)^2^+0.3613P] where P=(Fo^2^+2Fc^2^)/3'
_refine_ls_weighting_scheme calc
_refine_ls_wR_factor_gt 0.0697
_refine_ls_wR_factor_ref 0.0774
_reflns_Friedel_coverage 0.000
_reflns_number_gt 1036
_reflns_number_total 1409
_reflns_threshold_expression 'I > 2\s(I)'
_cod_data_source_file c9py01623f2.cif
_cod_data_source_block 1
_cod_depositor_comments
;Adding full bibliography for 1556263.cif.

 Adding full bibliography for 1556263.cif.
;
_cod_original_sg_symbol_H-M 'P 21/c'
_cod_database_code 1556263
_shelx_shelxl_version_number 2014/7
_shelx_space_group_comment
;
The symmetry employed for this shelxl refinement is uniquely defined
by the following loop, which should always be used as a source of
symmetry information in preference to the above space-group names.
They are only intended as comments.
;
_shelx_estimated_absorpt_t_min 0.906
_shelx_estimated_absorpt_t_max 0.982

loop_
_space_group_symop_operation_xyz
'x, y, z'
'-x, y+1/2, -z+1/2'
'-x, -y, -z'
'x, -y-1/2, z-1/2'

loop_
_atom_site_label
_atom_site_type_symbol
_atom_site_fract_x
_atom_site_fract_y
_atom_site_fract_z
_atom_site_U_iso_or_equiv
_atom_site_adp_type
_atom_site_occupancy
_atom_site_site_symmetry_order
_atom_site_calc_flag
_atom_site_refinement_flags_posn
_atom_site_refinement_flags_adp
C1 C 0.1881(2) 0.4648(4) 0.2791(2) 0.0170(6) Uani 1 1 d . .
C2 C 0.0923(2) 0.5741(4) 0.1003(2) 0.0175(6) Uani 1 1 d . .
C3 C 0.0294(2) 0.3614(4) 0.0928(2) 0.0173(6) Uani 1 1 d . .
C4 C -0.0642(2) 0.2841(4) -0.0066(2) 0.0186(6) Uani 1 1 d . .
H4 H -0.1070 0.1418 -0.0108 0.022 Uiso 1 1 calc R U
C5 C 0.3425(2) 0.6846(4) 0.4394(2) 0.0210(6) Uani 1 1 d . .
C6 C 0.2672(2) 0.4861(4) 0.3986(2) 0.0173(6) Uani 1 1 d . .
C7 C 0.2674(2) 0.3161(4) 0.4758(2) 0.0224(6) Uani 1 1 d . .
H7 H 0.2182 0.1805 0.4492 0.027 Uiso 1 1 calc R U
C8 C 0.3371(2) 0.3415(5) 0.5887(2) 0.0249(6) Uani 1 1 d . .
H8 H 0.3349 0.2259 0.6400 0.030 Uiso 1 1 calc R U
C9 C 0.4112(3) 0.5383(5) 0.6276(2) 0.0274(7) Uani 1 1 d . .
H9 H 0.4603 0.5555 0.7057 0.033 Uiso 1 1 calc R U
C10 C 0.4140(2) 0.7088(5) 0.5538(2) 0.0253(7) Uani 1 1 d . .
H10 H 0.4647 0.8424 0.5813 0.030 Uiso 1 1 calc R U
N1 N 0.18286(19) 0.6255(3) 0.20639(17) 0.0183(5) Uani 1 1 d . .
O1 O 0.34811(18) 0.8573(3) 0.37093(16) 0.0280(5) Uani 1 1 d . .
H1A H 0.300(3) 0.814(5) 0.304(2) 0.034 Uiso 1 1 d . U
S1 S 0.08702(6) 0.22847(11) 0.22386(5) 0.02064(19) Uani 1 1 d . .

loop_
_atom_site_aniso_label
_atom_site_aniso_U_11
_atom_site_aniso_U_22
_atom_site_aniso_U_33
_atom_site_aniso_U_23
_atom_site_aniso_U_13
_atom_site_aniso_U_12
C1 0.0147(13) 0.0149(14) 0.0232(15) -0.0041(11) 0.0093(12) -0.0006(11)
C2 0.0152(13) 0.0164(14) 0.0210(15) -0.0038(11) 0.0069(11) -0.0014(11)
C3 0.0185(14) 0.0149(13) 0.0192(14) 0.0022(11) 0.0080(11) 0.0018(11)
C4 0.0194(13) 0.0140(13) 0.0239(14) -0.0002(11) 0.0098(11) -0.0032(12)
C5 0.0192(14) 0.0215(16) 0.0241(15) 0.0010(12) 0.0101(12) 0.0036(12)
C6 0.0151(14) 0.0181(14) 0.0197(14) -0.0009(11) 0.0078(11) 0.0021(11)
C7 0.0214(14) 0.0219(15) 0.0246(15) -0.0014(12) 0.0095(12) 0.0007(12)
C8 0.0255(15) 0.0282(16) 0.0208(15) 0.0052(12) 0.0086(12) 0.0054(13)
C9 0.0246(15) 0.0359(18) 0.0182(15) -0.0033(13) 0.0044(12) 0.0027(14)
C10 0.0219(14) 0.0268(16) 0.0254(15) -0.0066(12) 0.0070(12) -0.0021(13)
N1 0.0172(11) 0.0180(11) 0.0188(12) -0.0014(10) 0.0057(9) -0.0015(10)
O1 0.0338(12) 0.0233(11) 0.0225(11) -0.0014(9) 0.0059(9) -0.0083(9)
S1 0.0237(4) 0.0177(4) 0.0184(3) 0.0015(3) 0.0056(3) -0.0032(3)

loop_
_atom_type_symbol
_atom_type_description
_atom_type_scat_dispersion_real
_atom_type_scat_dispersion_imag
_atom_type_scat_source
C C 0.0033 0.0016 'International Tables Vol C Tables 4.2.6.8 and 6.1.1.4'
H H 0.0000 0.0000 'International Tables Vol C Tables 4.2.6.8 and 6.1.1.4'
N N 0.0061 0.0033 'International Tables Vol C Tables 4.2.6.8 and 6.1.1.4'
O O 0.0106 0.0060 'International Tables Vol C Tables 4.2.6.8 and 6.1.1.4'
S S 0.1246 0.1234 'International Tables Vol C Tables 4.2.6.8 and 6.1.1.4'

loop_
_geom_angle_atom_site_label_1
_geom_angle_atom_site_label_2
_geom_angle_atom_site_label_3
_geom_angle
_geom_angle_site_symmetry_1
_geom_angle_site_symmetry_3
N1 C1 C6 122.4(2) . .
N1 C1 S1 115.22(19) . .
C6 C1 S1 122.30(19) . .
N1 C2 C4 124.1(2) . 3_565
N1 C2 C3 114.6(2) . .
C4 C2 C3 121.3(2) 3_565 .
C4 C3 C2 122.1(2) . .
C4 C3 S1 128.4(2) . .
C2 C3 S1 109.43(18) . .
C3 C4 C2 116.6(2) . 3_565
C3 C4 H4 121.7 . .
C2 C4 H4 121.7 3_565 .
O1 C5 C10 117.5(2) . .
O1 C5 C6 122.5(2) . .
C10 C5 C6 120.0(2) . .
C7 C6 C5 118.5(2) . .
C7 C6 C1 121.5(2) . .
C5 C6 C1 120.0(2) . .
C8 C7 C6 121.4(3) . .
C8 C7 H7 119.3 . .
C6 C7 H7 119.3 . .
C7 C8 C9 119.4(3) . .
C7 C8 H8 120.3 . .
C9 C8 H8 120.3 . .
C10 C9 C8 120.8(3) . .
C10 C9 H9 119.6 . .
C8 C9 H9 119.6 . .
C9 C10 C5 119.9(3) . .
C9 C10 H10 120.0 . .
C5 C10 H10 120.1 . .
C1 N1 C2 111.4(2) . .
C5 O1 H1A 105.3(19) . .
C3 S1 C1 89.31(12) . .

loop_
_geom_bond_atom_site_label_1
_geom_bond_atom_site_label_2
_geom_bond_distance
_geom_bond_site_symmetry_2
C1 N1 1.309(3) .
C1 C6 1.459(3) .
C1 S1 1.754(2) .
C2 N1 1.390(3) .
C2 C4 1.394(3) 3_565
C2 C3 1.412(3) .
C3 C4 1.386(3) .
C3 S1 1.740(2) .
C4 C2 1.394(3) 3_565
C4 H4 0.9500 .
C5 O1 1.355(3) .
C5 C10 1.390(3) .
C5 C6 1.411(3) .
C6 C7 1.402(3) .
C7 C8 1.371(3) .
C7 H7 0.9500 .
C8 C9 1.393(4) .
C8 H8 0.9500 .
C9 C10 1.382(4) .
C9 H9 0.9500 .
C10 H10 0.9500 .
O1 H1A 0.86(3) .
